data_2234508
loop_
_publ_author_name
'Prakash, V.'
'Kapoor, Kamini'
'Shet Prakash, M.'
'Gupta, Vivek K.'
'Kant, Rajni'

_publ_section_title
;
 (4-Butoxyphenyl)(1<i>H</i>-pyrrol-2-yl)methanone
;
_journal_coeditor_code BH2427
_journal_issue 5
_journal_name_full 'Acta Crystallographica Section E'
_journal_page_first o1521
_journal_paper_doi 10.1107/S1600536812017370
_journal_volume 68
_journal_year 2012
_chemical_formula_iupac 'C15 H17 N O2'
_chemical_formula_moiety 'C15 H17 N O2'
_chemical_formula_sum 'C15 H17 N O2'
_chemical_formula_weight 243.30
_chemical_name_systematic
;
(4-Butoxyphenyl)(1<i>H</i>-pyrrol-2-yl)methanone
;
_space_group_IT_number 2
_symmetry_cell_setting triclinic
_symmetry_space_group_name_Hall '-P 1'
_symmetry_space_group_name_H-M 'P -1'
_atom_sites_solution_hydrogens geom
_atom_sites_solution_primary direct
_atom_sites_solution_secondary difmap
_audit_creation_method SHELXL97
_cell_angle_alpha 95.155(4)
_cell_angle_beta 104.118(4)
_cell_angle_gamma 94.626(3)
_cell_formula_units_Z 4
_cell_length_a 9.4779(4)
_cell_length_b 11.4478(5)
_cell_length_c 13.1117(7)
_cell_measurement_reflns_used 4854
_cell_measurement_temperature 293(2)
_cell_measurement_theta_max 28.9941
_cell_measurement_theta_min 3.5027
_cell_volume 1366.31(11)
_computing_cell_refinement 'CrysAlis PRO (Oxford Diffraction, 2010)'
_computing_data_collection 'CrysAlis PRO (Oxford Diffraction, 2010)'
_computing_data_reduction 'CrysAlis RED (Oxford Diffraction, 2010)'
_computing_molecular_graphics 'ORTEP-3 (Farrugia, 1997)'
_computing_publication_material 'PLATON (Spek, 2009)'
_computing_structure_refinement 'SHELXL97 (Sheldrick, 2008)'
_computing_structure_solution 'SHELXS97 (Sheldrick, 2008)'
_diffrn_ambient_temperature 293(2)
_diffrn_detector_area_resol_mean 16.1049
_diffrn_measured_fraction_theta_full 0.997
_diffrn_measured_fraction_theta_max 0.997
_diffrn_measurement_device_type 'Oxford Diffraction Xcalibur Sapphire3'
_diffrn_measurement_method \w
_diffrn_radiation_monochromator graphite
_diffrn_radiation_source 'fine-focus sealed tube'
_diffrn_radiation_type MoK\a
_diffrn_radiation_wavelength 0.71073
_diffrn_reflns_av_R_equivalents 0.0278
_diffrn_reflns_av_sigmaI/netI 0.0416
_diffrn_reflns_limit_h_max 11
_diffrn_reflns_limit_h_min -11
_diffrn_reflns_limit_k_max 14
_diffrn_reflns_limit_k_min -14
_diffrn_reflns_limit_l_max 16
_diffrn_reflns_limit_l_min -16
_diffrn_reflns_number 13503
_diffrn_reflns_theta_full 26.00
_diffrn_reflns_theta_max 26.00
_diffrn_reflns_theta_min 3.51
_diffrn_standards_decay_% 0
_diffrn_standards_interval_count 0
_diffrn_standards_interval_time 0
_diffrn_standards_number 0
_exptl_absorpt_coefficient_mu 0.078
_exptl_absorpt_correction_T_max 1.000
_exptl_absorpt_correction_T_min 0.935
_exptl_absorpt_correction_type multi-scan
_exptl_absorpt_process_details '(Crysalis RED; Oxford Diffraction, 2010)'
_exptl_crystal_colour brown
_exptl_crystal_density_diffrn 1.183
_exptl_crystal_density_method 'not measured'
_exptl_crystal_description block
_exptl_crystal_F_000 520
_exptl_crystal_size_max 0.3
_exptl_crystal_size_mid 0.2
_exptl_crystal_size_min 0.2
_refine_diff_density_max 0.321
_refine_diff_density_min -0.178
_refine_ls_extinction_coef 0.013(2)
_refine_ls_extinction_expression Fc^*^=kFc[1+0.001xFc^2^\l^3^/sin(2\q)]^-1/4^
_refine_ls_extinction_method 'SHELXL97 (Sheldrick, 2008)'
_refine_ls_goodness_of_fit_ref 1.034
_refine_ls_hydrogen_treatment mixed
_refine_ls_matrix_type full
_refine_ls_number_constraints 0
_refine_ls_number_parameters 385
_refine_ls_number_reflns 5344
_refine_ls_number_restraints 38
_refine_ls_restrained_S_all 1.046
_refine_ls_R_factor_all 0.0942
_refine_ls_R_factor_gt 0.0556
_refine_ls_shift/su_max 0.002
_refine_ls_shift/su_mean 0.000
_refine_ls_structure_factor_coef Fsqd
_refine_ls_weighting_details 'calc w=1/[\s^2^(Fo^2^)+(0.0667P)^2^+0.1402P] where P=(Fo^2^+2Fc^2^)/3'
_refine_ls_weighting_scheme calc
_refine_ls_wR_factor_gt 0.1349
_refine_ls_wR_factor_ref 0.1604
_reflns_number_gt 3273
_reflns_number_total 5344
_reflns_threshold_expression I>2\s(I)
_cod_data_source_file bh2427.cif
_cod_data_source_block I
_cod_database_code 2234508
_cod_database_fobs_code 2234508

loop_
_symmetry_equiv_pos_as_xyz
'x, y, z'
'-x, -y, -z'

loop_
_atom_site_type_symbol
_atom_site_label
_atom_site_fract_x
_atom_site_fract_y
_atom_site_fract_z
_atom_site_U_iso_or_equiv
_atom_site_adp_type
_atom_site_calc_flag
_atom_site_refinement_flags
_atom_site_occupancy
_atom_site_symmetry_multiplicity
_atom_site_disorder_assembly
_atom_site_disorder_group
N N1A 0.3964(2) 0.38234(18) 0.58381(17) 0.0676(5) Uani d . 1 1 . .
H H1A 0.415(3) 0.456(2) 0.5625(19) 0.080(8) Uiso d . 1 1 . .
C C2A 0.4091(2) 0.27769(18) 0.52819(17) 0.0570(6) Uani d . 1 1 . .
C C3A 0.3733(3) 0.1891(2) 0.58493(19) 0.0701(6) Uani d . 1 1 . .
H H3A 0.3731 0.1086 0.5669 0.084 Uiso calc R 1 1 . .
C C4A 0.3373(3) 0.2415(2) 0.6740(2) 0.0853(8) Uani d . 1 1 . .
H H4A 0.3086 0.2028 0.7262 0.102 Uiso calc R 1 1 . .
C C5A 0.3522(3) 0.3598(3) 0.6703(2) 0.0838(8) Uani d . 1 1 . .
H H5A 0.3344 0.4163 0.7200 0.101 Uiso calc R 1 1 . .
C C6A 0.4623(2) 0.27838(17) 0.43447(16) 0.0533(5) Uani d . 1 1 . .
O O7A 0.51771(17) 0.37123(12) 0.41197(12) 0.0678(4) Uani d . 1 1 . .
C C8A 0.4488(2) 0.16796(16) 0.36334(15) 0.0505(5) Uani d . 1 1 . .
C C9A 0.3340(2) 0.08001(17) 0.34810(16) 0.0549(5) Uani d . 1 1 . .
H H9A 0.2654 0.0873 0.3877 0.066 Uiso calc R 1 1 . .
C C10A 0.3189(2) -0.01866(18) 0.27531(17) 0.0592(6) Uani d . 1 1 . .
H H10A 0.2407 -0.0765 0.2658 0.071 Uiso calc R 1 1 . .
C C11A 0.4209(3) -0.03003(17) 0.21720(17) 0.0589(6) Uani d . 1 1 A .
C C12A 0.5375(3) 0.05661(18) 0.23217(18) 0.0626(6) Uani d . 1 1 . .
H H12A 0.6070 0.0485 0.1935 0.075 Uiso calc R 1 1 . .
C C13A 0.5504(2) 0.15421(17) 0.30394(17) 0.0579(6) Uani d . 1 1 . .
H H13A 0.6285 0.2121 0.3129 0.069 Uiso calc R 1 1 . .
O O14A 0.4161(2) -0.12257(13) 0.14272(13) 0.0798(5) Uani d D 1 1 . .
C C15A 0.3187(7) -0.2278(4) 0.1406(5) 0.0747(17) Uani d PDU 0.701(7) 1 A 1
H H15A 0.2176 -0.2116 0.1176 0.090 Uiso calc PR 0.701(7) 1 A 1
H H15B 0.3347 -0.2530 0.2108 0.090 Uiso calc PR 0.701(7) 1 A 1
C C16A 0.3504(6) -0.3227(3) 0.0649(3) 0.0749(14) Uani d PD 0.701(7) 1 A 1
H H161 0.4519 -0.3373 0.0894 0.090 Uiso calc PR 0.701(7) 1 A 1
H H162 0.2902 -0.3948 0.0664 0.090 Uiso calc PR 0.701(7) 1 A 1
C C17A 0.3236(6) -0.2945(4) -0.0474(3) 0.0872(15) Uani d PD 0.701(7) 1 A 1
H H171 0.3879 -0.2250 -0.0499 0.105 Uiso calc PR 0.701(7) 1 A 1
H H172 0.2236 -0.2761 -0.0711 0.105 Uiso calc PR 0.701(7) 1 A 1
C C18A 0.3490(11) -0.3948(5) -0.1226(5) 0.0885(19) Uani d PD 0.701(7) 1 A 1
H H181 0.4461 -0.4167 -0.0973 0.133 Uiso calc PR 0.701(7) 1 A 1
H H182 0.3381 -0.3698 -0.1918 0.133 Uiso calc PR 0.701(7) 1 A 1
H H183 0.2789 -0.4614 -0.1261 0.133 Uiso calc PR 0.701(7) 1 A 1
C C15C 0.2747(12) -0.1933(10) 0.1086(9) 0.072(4) Uani d PD 0.299(7) 1 A 2
H H15C 0.1977 -0.1416 0.0956 0.086 Uiso calc PR 0.299(7) 1 A 2
H H15D 0.2610 -0.2397 0.1645 0.086 Uiso calc PR 0.299(7) 1 A 2
C C16C 0.2635(10) -0.2746(8) 0.0093(9) 0.081(3) Uani d PD 0.299(7) 1 A 2
H H163 0.1744 -0.3280 -0.0049 0.097 Uiso calc PR 0.299(7) 1 A 2
H H164 0.2563 -0.2280 -0.0497 0.097 Uiso calc PR 0.299(7) 1 A 2
C C17C 0.3914(12) -0.3461(10) 0.0157(9) 0.095(4) Uani d PD 0.299(7) 1 A 2
H H173 0.3998 -0.3924 0.0749 0.114 Uiso calc PR 0.299(7) 1 A 2
H H174 0.4807 -0.2932 0.0284 0.114 Uiso calc PR 0.299(7) 1 A 2
C C18C 0.375(3) -0.4285(15) -0.0856(10) 0.093(5) Uani d PDU 0.299(7) 1 A 2
H H184 0.2962 -0.4895 -0.0920 0.139 Uiso calc PR 0.299(7) 1 A 2
H H185 0.4639 -0.4633 -0.0832 0.139 Uiso calc PR 0.299(7) 1 A 2
H H186 0.3528 -0.3845 -0.1455 0.139 Uiso calc PR 0.299(7) 1 A 2
N N1B 0.0500(2) 0.87463(18) 0.59698(16) 0.0639(5) Uani d . 1 1 . .
H H1B 0.042(3) 0.947(2) 0.5801(18) 0.075(8) Uiso d . 1 1 . .
C C2B 0.0550(2) 0.78032(17) 0.52617(17) 0.0567(5) Uani d . 1 1 . .
C C3B 0.0572(3) 0.6824(2) 0.5801(2) 0.0712(7) Uani d . 1 1 . .
H H3B 0.0602 0.6053 0.5523 0.085 Uiso calc R 1 1 . .
C C4B 0.0540(3) 0.7193(2) 0.6838(2) 0.0781(7) Uani d . 1 1 . .
H H4B 0.0546 0.6717 0.7377 0.094 Uiso calc R 1 1 . .
C C5B 0.0497(3) 0.8383(2) 0.6909(2) 0.0716(7) Uani d . 1 1 . .
H H5B 0.0469 0.8864 0.7513 0.086 Uiso calc R 1 1 . .
C C6B 0.0488(2) 0.79522(18) 0.41681(18) 0.0586(6) Uani d . 1 1 . .
O O7B 0.01924(19) 0.88961(13) 0.38164(12) 0.0746(5) Uani d . 1 1 . .
C C8B 0.0762(2) 0.69620(17) 0.34547(17) 0.0553(5) Uani d . 1 1 . .
C C9B 0.1814(2) 0.62104(18) 0.37939(17) 0.0618(6) Uani d . 1 1 . .
H H9B 0.2352 0.6310 0.4497 0.074 Uiso calc R 1 1 . .
C C10B 0.2078(2) 0.53160(18) 0.31047(18) 0.0627(6) Uani d . 1 1 . .
H H10B 0.2805 0.4833 0.3343 0.075 Uiso calc R 1 1 . .
C C11B 0.1270(2) 0.51385(17) 0.20688(17) 0.0547(5) Uani d . 1 1 . .
C C12B 0.0225(2) 0.58900(18) 0.17103(17) 0.0587(6) Uani d . 1 1 . .
H H12B -0.0316 0.5784 0.1008 0.070 Uiso calc R 1 1 . .
C C13B -0.0008(2) 0.67900(18) 0.23941(17) 0.0596(6) Uani d . 1 1 . .
H H13B -0.0698 0.7298 0.2143 0.072 Uiso calc R 1 1 . .
O O14B 0.14249(17) 0.42661(12) 0.13369(12) 0.0673(4) Uani d . 1 1 B .
C C15B 0.2520(3) 0.3485(2) 0.1675(2) 0.0840(8) Uani d DU 1 1 . .
H H15E 0.2263 0.3027 0.2204 0.101 Uiso calc PR 0.869(4) 1 B 3
H H15F 0.3461 0.3939 0.1988 0.101 Uiso calc PR 0.869(4) 1 B 3
H H15G 0.2512 0.3191 0.2345 0.101 Uiso d PR 0.131(4) 1 B 3
H H15H 0.3497 0.3793 0.1658 0.101 Uiso d PR 0.131(4) 1 B 3
C C16B 0.2609(4) 0.2670(3) 0.0721(3) 0.0886(11) Uani d PD 0.869(4) 1 B 3
H H165 0.2643 0.3134 0.0142 0.106 Uiso calc PR 0.869(4) 1 B 3
H H166 0.3511 0.2302 0.0894 0.106 Uiso calc PR 0.869(4) 1 B 3
C C17B 0.1392(5) 0.1761(3) 0.0378(3) 0.1069(13) Uani d PD 0.869(4) 1 B 3
H H175 0.0510 0.2122 0.0093 0.128 Uiso calc PR 0.869(4) 1 B 3
H H176 0.1257 0.1384 0.0986 0.128 Uiso calc PR 0.869(4) 1 B 3
C C18B 0.1608(6) 0.0812(5) -0.0471(3) 0.127(2) Uani d PD 0.869(4) 1 B 3
H H18A 0.1743 0.1178 -0.1075 0.191 Uiso calc PR 0.869(4) 1 B 3
H H18B 0.0760 0.0242 -0.0681 0.191 Uiso calc PR 0.869(4) 1 B 3
H H18C 0.2454 0.0425 -0.0183 0.191 Uiso calc PR 0.869(4) 1 B 3
C C16D 0.188(2) 0.2305(13) 0.1055(19) 0.0886(11) Uani d PD 0.131(4) 1 B 4
H H16A 0.1455 0.1854 0.1521 0.106 Uiso calc PR 0.131(4) 1 B 4
H H16B 0.1069 0.2457 0.0485 0.106 Uiso calc PR 0.131(4) 1 B 4
C C17D 0.278(3) 0.151(2) 0.0574(17) 0.1069(13) Uani d PD 0.131(4) 1 B 4
H H17A 0.2925 0.0863 0.1002 0.128 Uiso calc PR 0.131(4) 1 B 4
H H17B 0.3732 0.1952 0.0680 0.128 Uiso calc PR 0.131(4) 1 B 4
C C18D 0.234(5) 0.097(4) -0.057(2) 0.127(2) Uani d PDU 0.131(4) 1 B 4
H H18D 0.1298 0.0778 -0.0793 0.191 Uiso calc PR 0.131(4) 1 B 4
H H18E 0.2808 0.0261 -0.0639 0.191 Uiso calc PR 0.131(4) 1 B 4
H H18F 0.2637 0.1518 -0.1011 0.191 Uiso calc PR 0.131(4) 1 B 4

loop_
_atom_site_aniso_label
_atom_site_aniso_U_11
_atom_site_aniso_U_22
_atom_site_aniso_U_33
_atom_site_aniso_U_12
_atom_site_aniso_U_13
_atom_site_aniso_U_23
N1A 0.0743(14) 0.0553(12) 0.0701(13) 0.0051(10) 0.0195(10) -0.0120(10)
C2A 0.0581(13) 0.0514(12) 0.0563(13) 0.0084(10) 0.0085(10) -0.0072(10)
C3A 0.0808(17) 0.0638(14) 0.0656(15) 0.0095(12) 0.0203(13) 0.0002(12)
C4A 0.102(2) 0.0872(19) 0.0708(17) 0.0053(16) 0.0345(15) 0.0026(14)
C5A 0.091(2) 0.088(2) 0.0722(17) 0.0070(15) 0.0302(15) -0.0166(14)
C6A 0.0511(13) 0.0462(12) 0.0567(13) 0.0074(10) 0.0042(10) -0.0018(10)
O7A 0.0819(11) 0.0456(8) 0.0726(10) 0.0007(8) 0.0189(9) -0.0024(7)
C8A 0.0514(12) 0.0452(11) 0.0526(12) 0.0069(9) 0.0101(10) -0.0001(9)
C9A 0.0508(13) 0.0577(12) 0.0553(13) 0.0039(10) 0.0163(10) -0.0052(10)
C10A 0.0570(13) 0.0547(12) 0.0625(13) -0.0083(10) 0.0182(11) -0.0076(10)
C11A 0.0721(15) 0.0468(12) 0.0590(13) -0.0006(10) 0.0257(11) -0.0079(10)
C12A 0.0665(15) 0.0541(13) 0.0724(15) -0.0009(11) 0.0339(12) -0.0047(11)
C13A 0.0559(13) 0.0463(11) 0.0692(14) -0.0043(9) 0.0176(11) -0.0014(10)
O14A 0.0978(13) 0.0611(10) 0.0833(12) -0.0177(9) 0.0482(10) -0.0234(8)
C15A 0.104(4) 0.046(3) 0.077(3) -0.018(2) 0.041(3) -0.009(2)
C16A 0.097(4) 0.056(2) 0.075(3) -0.011(2) 0.038(3) -0.003(2)
C17A 0.102(3) 0.088(3) 0.072(3) 0.014(3) 0.029(3) -0.011(2)
C18A 0.117(5) 0.079(4) 0.072(4) 0.006(3) 0.038(4) -0.013(3)
C15C 0.106(9) 0.036(6) 0.073(8) -0.012(5) 0.035(6) -0.015(5)
C16C 0.085(7) 0.076(6) 0.079(8) 0.002(5) 0.023(6) -0.006(5)
C17C 0.126(10) 0.104(8) 0.068(8) 0.015(7) 0.049(7) 0.015(6)
C18C 0.118(10) 0.093(9) 0.076(9) 0.020(8) 0.042(8) -0.006(7)
N1B 0.0719(13) 0.0550(12) 0.0665(13) 0.0095(10) 0.0214(10) 0.0025(10)
C2B 0.0596(14) 0.0480(12) 0.0604(14) 0.0006(10) 0.0154(11) -0.0021(10)
C3B 0.0794(17) 0.0531(13) 0.0778(17) -0.0040(11) 0.0190(13) 0.0020(12)
C4B 0.0880(19) 0.0750(17) 0.0723(17) -0.0023(13) 0.0222(14) 0.0169(13)
C5B 0.0720(17) 0.0831(18) 0.0608(15) 0.0056(13) 0.0219(12) 0.0027(13)
C6B 0.0597(14) 0.0490(12) 0.0670(15) 0.0033(10) 0.0187(11) 0.0004(11)
O7B 0.1014(13) 0.0535(9) 0.0751(11) 0.0211(8) 0.0294(9) 0.0081(8)
C8B 0.0596(13) 0.0458(11) 0.0596(13) 0.0052(10) 0.0153(11) 0.0017(10)
C9B 0.0634(14) 0.0563(13) 0.0582(13) 0.0077(11) 0.0037(11) -0.0025(10)
C10B 0.0622(14) 0.0540(13) 0.0683(15) 0.0132(11) 0.0089(12) 0.0030(11)
C11B 0.0573(13) 0.0459(11) 0.0601(13) 0.0017(10) 0.0171(11) -0.0011(10)
C12B 0.0609(14) 0.0594(13) 0.0549(13) 0.0080(11) 0.0127(11) 0.0053(10)
C13B 0.0619(14) 0.0583(13) 0.0608(14) 0.0153(10) 0.0155(11) 0.0110(11)
O14B 0.0763(11) 0.0571(9) 0.0655(10) 0.0110(8) 0.0159(8) -0.0061(7)
C15B 0.0922(19) 0.0690(16) 0.0907(19) 0.0299(14) 0.0213(15) -0.0065(14)
C16B 0.103(3) 0.071(2) 0.101(3) 0.0203(19) 0.042(2) 0.0037(17)
C17B 0.142(4) 0.082(2) 0.089(3) 0.009(2) 0.023(2) -0.0127(19)
C18B 0.209(6) 0.080(3) 0.090(2) 0.008(3) 0.045(3) -0.016(2)
C16D 0.103(3) 0.071(2) 0.101(3) 0.0203(19) 0.042(2) 0.0037(17)
C17D 0.142(4) 0.082(2) 0.089(3) 0.009(2) 0.023(2) -0.0127(19)
C18D 0.209(6) 0.080(3) 0.090(2) 0.008(3) 0.045(3) -0.016(2)

loop_
_atom_type_symbol
_atom_type_description
_atom_type_scat_dispersion_real
_atom_type_scat_dispersion_imag
_atom_type_scat_source
C C 0.0033 0.0016 'International Tables Vol C Tables 4.2.6.8 and 6.1.1.4'
H H 0.0000 0.0000 'International Tables Vol C Tables 4.2.6.8 and 6.1.1.4'
N N 0.0061 0.0033 'International Tables Vol C Tables 4.2.6.8 and 6.1.1.4'
O O 0.0106 0.0060 'International Tables Vol C Tables 4.2.6.8 and 6.1.1.4'

loop_
_geom_angle_atom_site_label_1
_geom_angle_atom_site_label_2
_geom_angle_atom_site_label_3
_geom_angle
C5A N1A C2A 109.3(2)
C5A N1A H1A 126.9(15)
C2A N1A H1A 123.8(15)
N1A C2A C3A 106.6(2)
N1A C2A C6A 120.1(2)
C3A C2A C6A 133.22(19)
C2A C3A C4A 107.9(2)
C2A C3A H3A 126.1
C4A C3A H3A 126.1
C5A C4A C3A 107.1(2)
C5A C4A H4A 126.5
C3A C4A H4A 126.5
N1A C5A C4A 109.2(2)
N1A C5A H5A 125.4
C4A C5A H5A 125.4
O7A C6A C2A 120.48(18)
O7A C6A C8A 119.59(19)
C2A C6A C8A 119.92(19)
C9A C8A C13A 117.99(18)
C9A C8A C6A 122.99(18)
C13A C8A C6A 118.90(19)
C8A C9A C10A 121.60(19)
C8A C9A H9A 119.2
C10A C9A H9A 119.2
C11A C10A C9A 119.27(19)
C11A C10A H10A 120.4
C9A C10A H10A 120.4
O14A C11A C10A 124.27(19)
O14A C11A C12A 115.79(18)
C10A C11A C12A 119.94(19)
C13A C12A C11A 120.14(19)
C13A C12A H12A 119.9
C11A C12A H12A 119.9
C12A C13A C8A 121.06(19)
C12A C13A H13A 119.5
C8A C13A H13A 119.5
C11A O14A C15A 118.1(3)
C11A O14A C15C 113.8(5)
O14A C15A C16A 108.0(4)
O14A C15A H15A 110.1
C16A C15A H15A 110.1
O14A C15A H15B 110.1
C16A C15A H15B 110.1
H15A C15A H15B 108.4
C17A C16A C15A 114.5(5)
C17A C16A H161 108.6
C15A C16A H161 108.6
C17A C16A H162 108.6
C15A C16A H162 108.6
H161 C16A H162 107.6
C16A C17A C18A 113.1(5)
C16A C17A H171 109.0
C18A C17A H171 109.0
C16A C17A H172 109.0
C18A C17A H172 109.0
H171 C17A H172 107.8
O14A C15C C16C 111.5(8)
O14A C15C H15C 109.3
C16C C15C H15C 109.3
O14A C15C H15D 109.3
C16C C15C H15D 109.3
H15C C15C H15D 108.0
C17C C16C C15C 113.5(10)
C17C C16C H163 108.9
C15C C16C H163 108.9
C17C C16C H164 108.9
C15C C16C H164 108.9
H163 C16C H164 107.7
C16C C17C C18C 111.8(12)
C16C C17C H173 109.2
C18C C17C H173 109.2
C16C C17C H174 109.2
C18C C17C H174 109.3
H173 C17C H174 107.9
C17C C18C H184 109.5
C17C C18C H185 109.5
H184 C18C H185 109.5
C17C C18C H186 109.5
H184 C18C H186 109.5
H185 C18C H186 109.5
C5B N1B C2B 109.9(2)
C5B N1B H1B 126.4(15)
C2B N1B H1B 123.6(15)
N1B C2B C3B 106.4(2)
N1B C2B C6B 120.85(18)
C3B C2B C6B 132.7(2)
C2B C3B C4B 108.0(2)
C2B C3B H3B 126.0
C4B C3B H3B 126.0
C5B C4B C3B 106.9(2)
C5B C4B H4B 126.5
C3B C4B H4B 126.5
N1B C5B C4B 108.8(2)
N1B C5B H5B 125.6
C4B C5B H5B 125.6
O7B C6B C2B 120.60(19)
O7B C6B C8B 119.5(2)
C2B C6B C8B 119.88(18)
C9B C8B C13B 117.58(19)
C9B C8B C6B 122.3(2)
C13B C8B C6B 120.08(18)
C10B C9B C8B 121.1(2)
C10B C9B H9B 119.4
C8B C9B H9B 119.4
C11B C10B C9B 120.23(19)
C11B C10B H10B 119.9
C9B C10B H10B 119.9
O14B C11B C10B 124.59(18)
O14B C11B C12B 115.90(19)
C10B C11B C12B 119.50(19)
C13B C12B C11B 119.8(2)
C13B C12B H12B 120.1
C11B C12B H12B 120.1
C12B C13B C8B 121.65(19)
C12B C13B H13B 119.2
C8B C13B H13B 119.2
C11B O14B C15B 117.42(17)
O14B C15B C16D 104.5(9)
O14B C15B C16B 108.6(2)
O14B C15B H15E 110.0
C16B C15B H15E 110.0
O14B C15B H15F 110.0
C16B C15B H15F 110.0
H15E C15B H15F 108.4
O14B C15B H15G 114.2
C16B C15B H15G 121.5
O14B C15B H15H 113.8
C16D C15B H15H 118.5
H15E C15B H15H 126.6
H15G C15B H15H 111.7
C17B C16B C15B 113.1(3)
C17B C16B H165 109.0
C15B C16B H165 109.0
C17B C16B H166 109.0
C15B C16B H166 109.0
H165 C16B H166 107.8
C16B C17B C18B 113.0(3)
C16B C17B H175 109.0
C18B C17B H175 109.0
C16B C17B H176 109.0
C18B C17B H176 109.0
H175 C17B H176 107.8
C17D C16D C15B 122.0(15)
C17D C16D H16A 106.8
C15B C16D H16A 106.8
C17D C16D H16B 106.8
C15B C16D H16B 106.8
H16A C16D H16B 106.7
C16D C17D C18D 124(3)
C16D C17D H17A 106.4
C18D C17D H17A 106.4
C16D C17D H17B 106.4
C18D C17D H17B 106.4
H17A C17D H17B 106.5

loop_
_geom_bond_atom_site_label_1
_geom_bond_atom_site_label_2
_geom_bond_distance
N1A C5A 1.340(3)
N1A C2A 1.375(3)
N1A H1A 0.92(2)
C2A C3A 1.379(3)
C2A C6A 1.438(3)
C3A C4A 1.394(3)
C3A H3A 0.9300
C4A C5A 1.356(4)
C4A H4A 0.9300
C5A H5A 0.9300
C6A O7A 1.239(2)
C6A C8A 1.479(3)
C8A C9A 1.385(3)
C8A C13A 1.388(3)
C9A C10A 1.386(3)
C9A H9A 0.9300
C10A C11A 1.376(3)
C10A H10A 0.9300
C11A O14A 1.365(2)
C11A C12A 1.388(3)
C12A C13A 1.372(3)
C12A H12A 0.9300
C13A H13A 0.9300
O14A C15A 1.451(5)
O14A C15C 1.456(9)
C15A C16A 1.503(6)
C15A H15A 0.9700
C15A H15B 0.9700
C16A C17A 1.501(5)
C16A H161 0.9700
C16A H162 0.9700
C17A C18A 1.518(6)
C17A H171 0.9700
C17A H172 0.9700
C18A H181 0.9600
C18A H182 0.9600
C18A H183 0.9600
C15C C16C 1.507(9)
C15C H15C 0.9700
C15C H15D 0.9700
C16C C17C 1.506(9)
C16C H163 0.9700
C16C H164 0.9700
C17C C18C 1.525(9)
C17C H173 0.9700
C17C H174 0.9700
C18C H184 0.9600
C18C H185 0.9600
C18C H186 0.9600
N1B C5B 1.335(3)
N1B C2B 1.371(3)
N1B H1B 0.88(2)
C2B C3B 1.377(3)
C2B C6B 1.447(3)
C3B C4B 1.395(3)
C3B H3B 0.9300
C4B C5B 1.362(3)
C4B H4B 0.9300
C5B H5B 0.9300
C6B O7B 1.239(2)
C6B C8B 1.484(3)
C8B C9B 1.387(3)
C8B C13B 1.392(3)
C9B C10B 1.383(3)
C9B H9B 0.9300
C10B C11B 1.375(3)
C10B H10B 0.9300
C11B O14B 1.364(2)
C11B C12B 1.387(3)
C12B C13B 1.372(3)
C12B H12B 0.9300
C13B H13B 0.9300
O14B C15B 1.439(3)
C15B C16D 1.512(10)
C15B C16B 1.515(3)
C15B H15E 0.9700
C15B H15F 0.9700
C15B H15G 0.9700
C15B H15H 0.9700
C16B C17B 1.444(5)
C16B H165 0.9700
C16B H166 0.9700
C17B C18B 1.546(5)
C17B H175 0.9700
C17B H176 0.9700
C18B H18A 0.9600
C18B H18B 0.9600
C18B H18C 0.9600
C16D C17D 1.496(10)
C16D H16A 0.9700
C16D H16B 0.9700
C17D C18D 1.519(10)
C17D H17A 0.9700
C17D H17B 0.9700
C18D H18D 0.9600
C18D H18E 0.9600
C18D H18F 0.9600

loop_
_geom_hbond_atom_site_label_D
_geom_hbond_atom_site_label_H
_geom_hbond_atom_site_label_A
_geom_hbond_site_symmetry_A
_geom_hbond_distance_DH
_geom_hbond_distance_HA
_geom_hbond_distance_DA
_geom_hbond_angle_DHA
_geom_hbond_publ_flag
N1A H1A O7A 2_666 0.93(3) 2.00(2) 2.864(2) 154(2) yes
N1B H1B O7B 2_576 0.88(3) 2.06(2) 2.834(3) 146(2) yes
C9B H9B O7A 2_666 0.93 2.59 3.426(3) 149 yes

loop_
_geom_torsion_atom_site_label_1
_geom_torsion_atom_site_label_2
_geom_torsion_atom_site_label_3
_geom_torsion_atom_site_label_4
_geom_torsion
C5A N1A C2A C3A -1.0(3)
C5A N1A C2A C6A -176.9(2)
N1A C2A C3A C4A 0.7(3)
C6A C2A C3A C4A 175.8(2)
C2A C3A C4A C5A -0.2(3)
C2A N1A C5A C4A 0.9(3)
C3A C4A C5A N1A -0.4(3)
N1A C2A C6A O7A 11.1(3)
C3A C2A C6A O7A -163.5(2)
N1A C2A C6A C8A -168.00(18)
C3A C2A C6A C8A 17.5(4)
O7A C6A C8A C9A -146.7(2)
C2A C6A C8A C9A 32.4(3)
O7A C6A C8A C13A 29.2(3)
C2A C6A C8A C13A -151.68(19)
C13A C8A C9A C10A -0.6(3)
C6A C8A C9A C10A 175.36(19)
C8A C9A C10A C11A 0.4(3)
C9A C10A C11A O14A -179.3(2)
C9A C10A C11A C12A 0.2(3)
O14A C11A C12A C13A 178.81(19)
C10A C11A C12A C13A -0.7(3)
C11A C12A C13A C8A 0.5(3)
C9A C8A C13A C12A 0.1(3)
C6A C8A C13A C12A -176.02(19)
C10A C11A O14A C15A -14.7(4)
C12A C11A O14A C15A 165.8(4)
C10A C11A O14A C15C 15.6(6)
C12A C11A O14A C15C -163.9(6)
C11A O14A C15A C16A -171.0(3)
C15C O14A C15A C16A 101.0(15)
O14A C15A C16A C17A -62.0(7)
C15A C16A C17A C18A -177.0(5)
C11A O14A C15C C16C 166.2(7)
C15A O14A C15C C16C -88.3(16)
O14A C15C C16C C17C 50.3(14)
C15C C16C C17C C18C 179.1(11)
C5B N1B C2B C3B 0.2(3)
C5B N1B C2B C6B 176.8(2)
N1B C2B C3B C4B -0.2(3)
C6B C2B C3B C4B -176.2(2)
C2B C3B C4B C5B 0.1(3)
C2B N1B C5B C4B -0.2(3)
C3B C4B C5B N1B 0.0(3)
N1B C2B C6B O7B -9.8(3)
C3B C2B C6B O7B 165.7(2)
N1B C2B C6B C8B 171.02(18)
C3B C2B C6B C8B -13.4(4)
O7B C6B C8B C9B 142.7(2)
C2B C6B C8B C9B -38.1(3)
O7B C6B C8B C13B -34.7(3)
C2B C6B C8B C13B 144.5(2)
C13B C8B C9B C10B -0.6(3)
C6B C8B C9B C10B -178.0(2)
C8B C9B C10B C11B -1.6(3)
C9B C10B C11B O14B -178.45(19)
C9B C10B C11B C12B 2.4(3)
O14B C11B C12B C13B 179.75(18)
C10B C11B C12B C13B -1.0(3)
C11B C12B C13B C8B -1.2(3)
C9B C8B C13B C12B 2.0(3)
C6B C8B C13B C12B 179.5(2)
C10B C11B O14B C15B -0.5(3)
C12B C11B O14B C15B 178.7(2)
C11B O14B C15B C16D 145.8(10)
C11B O14B C15B C16B -174.4(2)
O14B C15B C16B C17B -74.7(3)
C16D C15B C16B C17B 15.3(15)
C15B C16B C17B C18B -170.5(3)
O14B C15B C16D C17D 139(2)
C16B C15B C16D C17D 36.7(15)
C15B C16D C17D C18D -130(3)
